data_1507091
loop_
_publ_author_name
'Nagao, Yoshimitsu'
'Tanaka, Satoru'
'Ueki, Akiharu'
'Kumazawa, Masunori'
'Goto, Satoru'
'Ooi, Takashi'
'Sano, Shigeki'
'Shiro, Motoo'

_publ_section_title
;
 New ring-expansion reactions of hydroxy propenoyl cyclic compounds under
 palladium(0)/phosphine-catalyzed conditions
;
_journal_coden_ASTM ORLEF7
_journal_issue 13
_journal_name_full 'Organic Letters'
_journal_page_first 2133
_journal_page_last 2136
_journal_paper_doi 10.1021/ol049450c
_journal_volume 6
_journal_year 2004
_chemical_absolute_configuration rm
_chemical_formula_moiety 'C22 H28 O3 '
_chemical_formula_sum 'C22 H28 O3'
_chemical_formula_weight 340.46
_space_group_IT_number 19
_symmetry_cell_setting orthorhombic
_symmetry_Int_Tables_number 19
_symmetry_space_group_name_Hall 'P 2ac 2ab'
_symmetry_space_group_name_H-M 'P 21 21 21'
_cell_angle_alpha 90
_cell_angle_beta 90
_cell_angle_gamma 90
_cell_formula_units_Z 4
_cell_length_a 7.407(1)
_cell_length_b 7.833(1)
_cell_length_c 30.590(2)
_cell_measurement_reflns_used 21549
_cell_measurement_temperature 133.2
_cell_measurement_theta_max 24.4
_cell_measurement_theta_min 1.3
_cell_volume 1774.8(3)
_computing_cell_refinement 'PROCESS-AUTO (Rigaku, 1998)'
_computing_data_collection 'PROCESS-AUTO (Rigaku, 1998)'
_computing_data_reduction 'teXsan (MSC & Rigaku, 1999)'
_computing_molecular_graphics 'ORTEP (Johnson, 1976)'
_computing_publication_material 'teXsan (MSC & Rigaku, 1999)'
_computing_structure_refinement 'teXsan (MSC & Rigaku, 1999)'
_computing_structure_solution 'SIR97 (Altomare, 1999)'
_diffrn_detector_area_resol_mean 10.00
_diffrn_measured_fraction_theta_full 0.9983
_diffrn_measured_fraction_theta_max 0.9983
_diffrn_measurement_device_type 'Rigaku RAXIS-RAPID Imaging Plate'
_diffrn_measurement_method \w
_diffrn_radiation_type 'Mo K\a'
_diffrn_radiation_wavelength 0.7107
_diffrn_reflns_av_R_equivalents 0.027
_diffrn_reflns_limit_h_max 10
_diffrn_reflns_limit_h_min -10
_diffrn_reflns_limit_k_max 10
_diffrn_reflns_limit_k_min -10
_diffrn_reflns_limit_l_max 42
_diffrn_reflns_limit_l_min -42
_diffrn_reflns_number 19456
_diffrn_reflns_theta_full 29.97
_diffrn_reflns_theta_max 29.97
_exptl_absorpt_coefficient_mu 0.0828
_exptl_absorpt_correction_T_max 0.998
_exptl_absorpt_correction_T_min 0.890
_exptl_absorpt_correction_type multi-scan
_exptl_absorpt_process_details
;
Higashi, T. (1995). Program for Absorption Correction.
Rigaku Corporation, Tokyo 196-8666, Japan
;
_exptl_crystal_colour colorless
_exptl_crystal_density_diffrn 1.274
_exptl_crystal_density_method 'not measured'
_exptl_crystal_description platelet
_exptl_crystal_F_000 736.00
_exptl_crystal_size_max 0.300
_exptl_crystal_size_mid 0.300
_exptl_crystal_size_min 0.030
_refine_diff_density_max 0.30
_refine_diff_density_min -0.30
_refine_ls_extinction_method none
_refine_ls_goodness_of_fit_ref 1.337
_refine_ls_hydrogen_treatment noref
_refine_ls_number_parameters 226
_refine_ls_number_reflns 2970
_refine_ls_R_factor_gt 0.0419
_refine_ls_shift/su_max 0.0006
_refine_ls_structure_factor_coef Fsqd
_refine_ls_weighting_details 'w = 1/[\s^2^(Fo^2^) + (0.06100(Max(Fo^2^,0) + 2Fc^2^)/3)^2^]'
_refine_ls_weighting_scheme calc
_refine_ls_wR_factor_ref 0.1155
_reflns_number_gt 2486
_reflns_number_total 2971
_reflns_threshold_expression F^2^>2.0\s(F^2^)
_cod_data_source_file ol049450csi20040324_115801.cif
_cod_data_source_block compound_10
_cod_original_sg_symbol_Hall 'P 2ac 2ab  '
_cod_original_sg_symbol_H-M 'P 21 21 21   '
_cod_original_formula_sum 'C22 H28 O3 '
_cod_database_code 1507091

loop_
_symmetry_equiv_pos_as_xyz
x,y,z
1/2-x,-y,1/2+z
1/2+x,1/2-y,-z
-x,1/2+y,1/2-z

loop_
_atom_site_label
_atom_site_type_symbol
_atom_site_fract_x
_atom_site_fract_y
_atom_site_fract_z
_atom_site_U_iso_or_equiv
_atom_site_adp_type
_atom_site_occupancy
_atom_site_symmetry_multiplicity
_atom_site_calc_flag
O(1) O 0.6033(2) 0.5812(2) 0.60983(4) 0.0282(3) Uani 1.00 1 d
O(2) O 0.6855(2) 0.6834(2) 0.98975(5) 0.0414(4) Uani 1.00 1 d
O(3) O 0.9600(2) 0.5267(2) 0.95130(4) 0.0345(4) Uani 1.00 1 d
C(1) C 0.8347(2) 0.5042(2) 0.71478(6) 0.0241(4) Uani 1.00 1 d
C(2) C 0.8150(3) 0.5358(3) 0.67012(6) 0.0258(4) Uani 1.00 1 d
C(3) C 0.6422(3) 0.5504(2) 0.65298(5) 0.0229(4) Uani 1.00 1 d
C(4) C 0.4933(2) 0.5351(2) 0.68050(6) 0.0218(4) Uani 1.00 1 d
C(5) C 0.5149(2) 0.5038(2) 0.72476(5) 0.0210(4) Uani 1.00 1 d
C(6) C 0.3525(3) 0.4822(3) 0.75366(6) 0.0339(5) Uani 1.00 1 d
C(7) C 0.3758(2) 0.5242(3) 0.80131(6) 0.0333(5) Uani 1.00 1 d
C(8) C 0.5686(2) 0.5571(2) 0.81717(5) 0.0209(4) Uani 1.00 1 d
C(9) C 0.7057(2) 0.4493(2) 0.79132(6) 0.0199(4) Uani 1.00 1 d
C(10) C 0.6890(2) 0.4872(2) 0.74262(5) 0.0198(4) Uani 1.00 1 d
C(11) C 0.8973(3) 0.4673(3) 0.80897(6) 0.0271(4) Uani 1.00 1 d
C(12) C 0.9043(3) 0.4302(3) 0.85801(6) 0.0269(4) Uani 1.00 1 d
C(13) C 0.7770(3) 0.5449(2) 0.88460(6) 0.0225(4) Uani 1.00 1 d
C(14) C 0.5824(2) 0.5233(2) 0.86683(5) 0.0201(4) Uani 1.00 1 d
C(15) C 0.4476(3) 0.6282(3) 0.89319(6) 0.0280(4) Uani 1.00 1 d
C(16) C 0.4527(3) 0.5822(3) 0.94204(6) 0.0284(4) Uani 1.00 1 d
C(17) C 0.6418(3) 0.5937(3) 0.95885(6) 0.0287(5) Uani 1.00 1 d
C(18) C 0.7854(3) 0.4907(3) 0.93425(6) 0.0262(4) Uani 1.00 1 d
C(19) C 0.7517(3) 0.5887(3) 0.58004(6) 0.0369(5) Uani 1.00 1 d
C(20) C 0.8416(3) 0.7318(3) 0.88156(7) 0.0355(5) Uani 1.00 1 d
C(21) C 0.7435(3) 0.3024(3) 0.94098(6) 0.0272(4) Uani 1.00 1 d
C(22) C 0.8404(3) 0.1988(3) 0.96583(6) 0.0346(5) Uani 1.00 1 d
H(1) H 0.9530 0.4939 0.7265 0.0289 Uiso 1.00 1 calc
H(2) H 0.9180 0.5472 0.6518 0.0310 Uiso 1.00 1 calc
H(3O) H 0.9427 0.6376 0.9727 0.0408 Uiso 1.00 1 d
H(4) H 0.3752 0.5464 0.6687 0.0261 Uiso 1.00 1 calc
H(6a) H 0.2598 0.5538 0.7425 0.0406 Uiso 1.00 1 calc
H(6b) H 0.3156 0.3664 0.7517 0.0406 Uiso 1.00 1 calc
H(7a) H 0.3069 0.6239 0.8072 0.0399 Uiso 1.00 1 calc
H(7b) H 0.3289 0.4312 0.8177 0.0399 Uiso 1.00 1 calc
H(8) H 0.5956 0.6740 0.8122 0.0251 Uiso 1.00 1 calc
H(9) H 0.6722 0.3332 0.7952 0.0239 Uiso 1.00 1 calc
H(11a) H 0.9738 0.3891 0.7941 0.0325 Uiso 1.00 1 calc
H(11b) H 0.9383 0.5805 0.8039 0.0325 Uiso 1.00 1 calc
H(12a) H 0.8711 0.3145 0.8627 0.0322 Uiso 1.00 1 calc
H(12b) H 1.0244 0.4479 0.8680 0.0322 Uiso 1.00 1 calc
H(14) H 0.5510 0.4070 0.8711 0.0241 Uiso 1.00 1 calc
H(15a) H 0.4758 0.7459 0.8899 0.0335 Uiso 1.00 1 calc
H(15b) H 0.3296 0.6073 0.8823 0.0335 Uiso 1.00 1 calc
H(16a) H 0.3782 0.6593 0.9578 0.0341 Uiso 1.00 1 calc
H(16b) H 0.4093 0.4691 0.9459 0.0341 Uiso 1.00 1 calc
H(19a) H 0.7084 0.6142 0.5515 0.0443 Uiso 1.00 1 calc
H(19b) H 0.8120 0.4816 0.5797 0.0443 Uiso 1.00 1 calc
H(19c) H 0.8335 0.6751 0.5891 0.0443 Uiso 1.00 1 calc
H(20a) H 0.7812 0.7984 0.9030 0.0426 Uiso 1.00 1 calc
H(20b) H 0.9682 0.7365 0.8865 0.0426 Uiso 1.00 1 calc
H(20c) H 0.8153 0.7755 0.8533 0.0426 Uiso 1.00 1 calc
H(21) H 0.6412 0.2562 0.9264 0.0326 Uiso 1.00 1 calc
H(22a) H 0.9434 0.2410 0.9808 0.0415 Uiso 1.00 1 calc
H(22b) H 0.8069 0.0823 0.9687 0.0415 Uiso 1.00 1 calc

loop_
_atom_site_aniso_label
_atom_site_aniso_U_11
_atom_site_aniso_U_22
_atom_site_aniso_U_33
_atom_site_aniso_U_12
_atom_site_aniso_U_13
_atom_site_aniso_U_23
O(1) 0.0292(7) 0.0357(7) 0.0195(5) 0.0033(6) 0.0011(5) 0.0043(5)
O(2) 0.0449(9) 0.0502(9) 0.0291(7) -0.0012(8) -0.0054(7) -0.0170(7)
O(3) 0.0246(7) 0.0491(9) 0.0300(7) -0.0033(7) -0.0080(6) -0.0065(7)
C(1) 0.0165(7) 0.0306(9) 0.0251(8) 0.0028(8) 0.0007(7) 0.0005(7)
C(2) 0.0231(9) 0.0306(9) 0.0238(8) 0.0027(8) 0.0040(7) 0.0025(7)
C(3) 0.0269(9) 0.0211(8) 0.0208(7) 0.0013(7) -0.0006(7) 0.0004(7)
C(4) 0.0189(8) 0.0221(8) 0.0243(7) 0.0012(7) -0.0018(7) -0.0006(7)
C(5) 0.0192(8) 0.0225(8) 0.0212(7) -0.0022(7) 0.0012(6) -0.0016(7)
C(6) 0.0214(9) 0.055(1) 0.0251(8) -0.0141(10) 0.0031(7) -0.0078(9)
C(7) 0.0177(8) 0.061(1) 0.0216(8) 0.0063(10) 0.0007(7) 0.0000(9)
C(8) 0.0210(8) 0.0213(7) 0.0204(7) 0.0039(7) 0.0003(6) 0.0003(7)
C(9) 0.0155(7) 0.0215(7) 0.0226(7) -0.0001(7) -0.0001(6) 0.0011(7)
C(10) 0.0196(8) 0.0197(7) 0.0201(7) 0.0006(7) 0.0012(6) -0.0005(6)
C(11) 0.0178(8) 0.039(1) 0.0244(8) 0.0006(8) 0.0005(7) 0.0010(8)
C(12) 0.0171(8) 0.0393(10) 0.0241(8) 0.0009(8) -0.0024(7) 0.0015(8)
C(13) 0.0214(8) 0.0246(8) 0.0216(7) -0.0026(7) -0.0011(6) -0.0003(7)
C(14) 0.0186(8) 0.0215(7) 0.0200(7) 0.0012(7) -0.0004(6) -0.0003(6)
C(15) 0.0273(10) 0.0334(9) 0.0232(8) 0.0071(8) -0.0005(7) -0.0029(8)
C(16) 0.0271(9) 0.0344(10) 0.0238(8) 0.0046(8) 0.0026(7) -0.0052(8)
C(17) 0.033(1) 0.0304(9) 0.0228(8) -0.0015(9) -0.0011(7) -0.0017(7)
C(18) 0.0227(9) 0.0324(9) 0.0235(8) -0.0023(8) -0.0035(7) -0.0020(7)
C(19) 0.034(1) 0.055(1) 0.0219(8) 0.005(1) 0.0056(8) 0.0055(9)
C(20) 0.040(1) 0.0336(10) 0.0325(9) -0.0130(10) -0.0031(9) 0.0002(8)
C(21) 0.0285(10) 0.0325(9) 0.0206(8) 0.0018(8) 0.0009(8) 0.0001(7)
C(22) 0.040(1) 0.039(1) 0.0251(8) 0.007(1) -0.0015(9) 0.0037(8)

loop_
_atom_type_symbol
_atom_type_description
_atom_type_scat_dispersion_real
_atom_type_scat_dispersion_imag
_atom_type_scat_source
C C 0.003 0.002
;International Tables for Crystallography
(1992, Vol. C, Tables 4.2.6.8 and 6.1.1.1)
;
H H 0.000 0.000
;International Tables for Crystallography
(1992, Vol. C, Table 6.1.1.2)
;
O O 0.011 0.006
;International Tables for Crystallography
(1992, Vol. C, Tables 4.2.6.8 and 6.1.1.1)
;

loop_
_geom_angle_atom_site_label_1
_geom_angle_atom_site_label_2
_geom_angle_atom_site_label_3
_geom_angle
_geom_angle_publ_flag
C(3) O(1) C(19) 117.3(1) yes
C(2) C(1) C(10) 122.6(2) yes
C(1) C(2) C(3) 118.7(2) yes
O(1) C(3) C(2) 124.9(2) yes
O(1) C(3) C(4) 115.5(2) yes
C(2) C(3) C(4) 119.7(1) yes
C(3) C(4) C(5) 121.0(2) yes
C(4) C(5) C(6) 120.2(2) yes
C(4) C(5) C(10) 120.1(2) yes
C(6) C(5) C(10) 119.7(1) yes
C(5) C(6) C(7) 117.0(2) yes
C(6) C(7) C(8) 116.8(1) yes
C(7) C(8) C(9) 111.1(1) yes
C(7) C(8) C(14) 110.2(1) yes
C(9) C(8) C(14) 111.6(1) yes
C(8) C(9) C(10) 110.0(1) yes
C(8) C(9) C(11) 112.4(1) yes
C(10) C(9) C(11) 113.8(1) yes
C(1) C(10) C(5) 117.9(1) yes
C(1) C(10) C(9) 123.9(1) yes
C(5) C(10) C(9) 118.2(1) yes
C(9) C(11) C(12) 111.2(1) yes
C(11) C(12) C(13) 112.8(2) yes
C(12) C(13) C(14) 108.8(1) yes
C(12) C(13) C(18) 109.1(1) yes
C(12) C(13) C(20) 109.4(2) yes
C(14) C(13) C(18) 110.2(1) yes
C(14) C(13) C(20) 111.8(2) yes
C(18) C(13) C(20) 107.5(2) yes
C(8) C(14) C(13) 112.8(1) yes
C(8) C(14) C(15) 112.6(1) yes
C(13) C(14) C(15) 111.4(1) yes
C(14) C(15) C(16) 111.8(2) yes
C(15) C(16) C(17) 110.1(2) yes
O(2) C(17) C(16) 123.3(2) yes
O(2) C(17) C(18) 119.9(2) yes
C(16) C(17) C(18) 116.7(2) yes
O(3) C(18) C(13) 109.6(2) yes
O(3) C(18) C(17) 110.3(2) yes
O(3) C(18) C(21) 109.2(2) yes
C(13) C(18) C(17) 107.6(2) yes
C(13) C(18) C(21) 112.5(2) yes
C(17) C(18) C(21) 107.6(2) yes
C(18) C(21) C(22) 124.1(2) yes

loop_
_geom_bond_atom_site_label_1
_geom_bond_atom_site_label_2
_geom_bond_distance
_geom_bond_publ_flag
O(1) C(3) 1.373(2) yes
O(1) C(19) 1.429(2) yes
O(2) C(17) 1.222(2) yes
O(3) C(18) 1.422(2) yes
C(1) C(2) 1.396(2) yes
C(1) C(10) 1.381(2) yes
C(2) C(3) 1.388(3) yes
C(3) C(4) 1.393(3) yes
C(4) C(5) 1.385(2) yes
C(5) C(6) 1.502(2) yes
C(5) C(10) 1.407(2) yes
C(6) C(7) 1.504(3) yes
C(7) C(8) 1.530(3) yes
C(8) C(9) 1.539(2) yes
C(8) C(14) 1.545(2) yes
C(9) C(10) 1.524(2) yes
C(9) C(11) 1.524(2) yes
C(11) C(12) 1.529(2) yes
C(12) C(13) 1.536(3) yes
C(13) C(14) 1.549(3) yes
C(13) C(18) 1.578(2) yes
C(13) C(20) 1.543(3) yes
C(14) C(15) 1.524(3) yes
C(15) C(16) 1.538(3) yes
C(16) C(17) 1.495(3) yes
C(17) C(18) 1.532(3) yes
C(18) C(21) 1.521(3) yes
C(21) C(22) 1.323(3) yes

loop_
_geom_contact_atom_site_label_1
_geom_contact_atom_site_label_2
_geom_contact_distance
_geom_contact_site_symmetry_2
O(1) C(21) 3.466(2) 4_656
O(1) C(15) 3.570(2) 4_646
O(2) O(3) 3.346(2) 3_467
O(2) C(16) 3.412(2) 3_567
O(2) C(19) 3.520(3) 2_665
C(7) C(11) 3.580(3) 1_455
C(19) C(22) 3.441(3) 4_756

loop_
_geom_torsion_atom_site_label_1
_geom_torsion_atom_site_label_2
_geom_torsion_atom_site_label_3
_geom_torsion_atom_site_label_4
_geom_torsion
_geom_torsion_publ_flag
O(1) C(3) C(2) C(1) -180.0(2) yes
O(1) C(3) C(4) C(5) 179.9(2) yes
O(2) C(17) C(16) C(15) 123.7(2) yes
O(2) C(17) C(18) O(3) -3.4(3) yes
O(2) C(17) C(18) C(13) -122.9(2) yes
O(2) C(17) C(18) C(21) 115.6(2) yes
O(3) C(18) C(13) C(12) 66.3(2) yes
O(3) C(18) C(13) C(14) -174.3(1) yes
O(3) C(18) C(13) C(20) -52.3(2) yes
O(3) C(18) C(17) C(16) 174.5(2) yes
O(3) C(18) C(21) C(22) 11.4(3) yes
C(1) C(2) C(3) C(4) 0.7(3) yes
C(1) C(10) C(5) C(4) 0.3(2) yes
C(1) C(10) C(5) C(6) 178.6(2) yes
C(1) C(10) C(9) C(8) 139.0(2) yes
C(1) C(10) C(9) C(11) 11.9(2) yes
C(2) C(1) C(10) C(5) -0.3(3) yes
C(2) C(1) C(10) C(9) 178.8(2) yes
C(2) C(3) O(1) C(19) 3.9(3) yes
C(2) C(3) C(4) C(5) -0.7(3) yes
C(3) C(2) C(1) C(10) -0.2(3) yes
C(3) C(4) C(5) C(6) -178.1(2) yes
C(3) C(4) C(5) C(10) 0.2(3) yes
C(4) C(3) O(1) C(19) -176.7(2) yes
C(4) C(5) C(6) C(7) -154.2(2) yes
C(4) C(5) C(10) C(9) -178.8(2) yes
C(5) C(6) C(7) C(8) -9.5(3) yes
C(5) C(10) C(9) C(8) -41.9(2) yes
C(5) C(10) C(9) C(11) -169.0(2) yes
C(6) C(5) C(10) C(9) -0.6(2) yes
C(6) C(7) C(8) C(9) -32.2(3) yes
C(6) C(7) C(8) C(14) -156.3(2) yes
C(7) C(6) C(5) C(10) 27.6(3) yes
C(7) C(8) C(9) C(10) 57.1(2) yes
C(7) C(8) C(9) C(11) -175.0(2) yes
C(7) C(8) C(14) C(13) 176.9(2) yes
C(7) C(8) C(14) C(15) -55.9(2) yes
C(8) C(9) C(11) C(12) 53.3(2) yes
C(8) C(14) C(13) C(12) -54.7(2) yes
C(8) C(14) C(13) C(18) -174.3(1) yes
C(8) C(14) C(13) C(20) 66.2(2) yes
C(8) C(14) C(15) C(16) 175.3(2) yes
C(9) C(8) C(14) C(13) 53.0(2) yes
C(9) C(8) C(14) C(15) -179.8(2) yes
C(9) C(11) C(12) C(13) -56.8(2) yes
C(10) C(9) C(8) C(14) -179.5(1) yes
C(10) C(9) C(11) C(12) 179.2(1) yes
C(11) C(9) C(8) C(14) -51.6(2) yes
C(11) C(12) C(13) C(14) 56.6(2) yes
C(11) C(12) C(13) C(18) 176.9(2) yes
C(11) C(12) C(13) C(20) -65.7(2) yes
C(12) C(13) C(14) C(15) 177.5(1) yes
C(12) C(13) C(18) C(17) -173.8(2) yes
C(12) C(13) C(18) C(21) -55.4(2) yes
C(13) C(14) C(15) C(16) -56.8(2) yes
C(13) C(18) C(17) C(16) 55.0(2) yes
C(13) C(18) C(21) C(22) 133.3(2) yes
C(14) C(13) C(18) C(17) -54.4(2) yes
C(14) C(13) C(18) C(21) 64.0(2) yes
C(14) C(15) C(16) C(17) 52.8(2) yes
C(15) C(14) C(13) C(18) 57.9(2) yes
C(15) C(14) C(13) C(20) -61.6(2) yes
C(15) C(16) C(17) C(18) -54.2(2) yes
C(16) C(17) C(18) C(21) -66.5(2) yes
C(17) C(18) C(13) C(20) 67.6(2) yes
C(17) C(18) C(21) C(22) -108.3(2) yes
C(20) C(13) C(18) C(21) -174.0(2) yes
C(20) C(13) C(18) C(21) -174.0(2) yes

loop_
_cod_changelog_entry_id
_cod_changelog_entry_author
_cod_changelog_entry_date
_cod_changelog_entry_text
1 'Vaitkus, Antanas' 2022-05-06T22:10:00+03:00 'Updated bibliographic information.'
2 'Vaitkus, Antanas' 2022-05-06T23:10:00+03:00
;
 Replaced the "&#x00A5;" sequences with backslash symbols ("\")
 in multiple data values.
;

loop_
_cod_related_entry_id
_cod_related_entry_code
_cod_related_entry_database
1 9338718 ChemSpider
